data_4518940
loop_
_publ_author_name
'Daley, Ryan A.'
'Morrenzin, Aaron S.'
'Neufeldt, Sharon R.'
'Topczewski, Joseph J.'

_publ_section_title
;
 Mechanistic Investigation into the Gold-Catalyzed Decarboxylative
 Cross-Coupling of Iodoarenes
;
_journal_name_full 'ACS Catalysis'
_journal_page_first 9578
_journal_page_last 9587
_journal_paper_doi 10.1021/acscatal.1c01631
_journal_year 2021
_chemical_formula_moiety 'C41 H48 Au F2 N O2 P , F6 Sb , C1 H2 Cl2'
_chemical_formula_sum 'C42 H50 Au Cl2 F8 N O2 P Sb'
_chemical_formula_weight 1173.41
_chemical_name_systematic 'Au Carboxylate - SbF6'
_space_group_crystal_system triclinic
_space_group_IT_number 2
_space_group_name_Hall '-P 1'
_space_group_name_H-M_alt 'P -1'
_atom_sites_solution_hydrogens geom
_audit_creation_method SHELXL-2018/3
_cell_angle_alpha 73.758(3)
_cell_angle_beta 74.180(3)
_cell_angle_gamma 89.153(3)
_cell_formula_units_Z 2
_cell_length_a 11.0822(8)
_cell_length_b 11.3847(9)
_cell_length_c 18.7298(13)
_cell_measurement_reflns_used 2832
_cell_measurement_temperature 138(2)
_cell_measurement_theta_max 27.72
_cell_measurement_theta_min 2.55
_cell_volume 2178.0(3)
_computing_cell_refinement 'SAINT Bruker'
_computing_data_collection 'APEX3 Bruker'
_computing_data_reduction 'SAINT Bruker'
_computing_structure_refinement 'SHELXL-2018/3 (Sheldrick, 2018)'
_computing_structure_solution 'SHELXT 2014/5 (Sheldrick, 2014)'
_diffrn_ambient_temperature 138(2)
_diffrn_measured_fraction_theta_full 0.999
_diffrn_measured_fraction_theta_max 0.997
_diffrn_measurement_device_type 'Bruker, Photon-II CMOS'
_diffrn_measurement_method '\f and \w scans'
_diffrn_radiation_type MoK\a
_diffrn_radiation_wavelength 0.71073
_diffrn_reflns_av_R_equivalents 0.0482
_diffrn_reflns_av_unetI/netI 0.0373
_diffrn_reflns_Laue_measured_fraction_full 0.999
_diffrn_reflns_Laue_measured_fraction_max 0.997
_diffrn_reflns_limit_h_max 14
_diffrn_reflns_limit_h_min -14
_diffrn_reflns_limit_k_max 15
_diffrn_reflns_limit_k_min -15
_diffrn_reflns_limit_l_max 23
_diffrn_reflns_limit_l_min -24
_diffrn_reflns_number 54333
_diffrn_reflns_point_group_measured_fraction_full 0.999
_diffrn_reflns_point_group_measured_fraction_max 0.997
_diffrn_reflns_theta_full 25.242
_diffrn_reflns_theta_max 28.305
_diffrn_reflns_theta_min 2.359
_diffrn_source micro
_exptl_absorpt_coefficient_mu 4.215
_exptl_absorpt_correction_type multi-scan
_exptl_absorpt_process_details 'SADABS, R. Blessing, 1995'
_exptl_crystal_colour White
_exptl_crystal_density_diffrn 1.789
_exptl_crystal_description Plates
_exptl_crystal_F_000 1152
_exptl_crystal_size_max 0.160
_exptl_crystal_size_mid 0.120
_exptl_crystal_size_min 0.025
_exptl_transmission_factor_max 0.7457
_exptl_transmission_factor_min 0.5966
_refine_diff_density_max 1.189
_refine_diff_density_min -0.967
_refine_diff_density_rms 0.103
_refine_ls_extinction_method none
_refine_ls_goodness_of_fit_ref 1.039
_refine_ls_hydrogen_treatment constr
_refine_ls_matrix_type full
_refine_ls_number_parameters 507
_refine_ls_number_reflns 10804
_refine_ls_number_restraints 0
_refine_ls_restrained_S_all 1.039
_refine_ls_R_factor_all 0.0436
_refine_ls_R_factor_gt 0.0349
_refine_ls_shift/su_max 0.003
_refine_ls_shift/su_mean 0.000
_refine_ls_structure_factor_coef Fsqd
_refine_ls_weighting_details 'w=1/[\s^2^(Fo^2^)+(0.0482P)^2^+2.9364P] where P=(Fo^2^+2Fc^2^)/3'
_refine_ls_weighting_scheme calc
_refine_ls_wR_factor_gt 0.0912
_refine_ls_wR_factor_ref 0.0968
_reflns_Friedel_coverage 0.000
_reflns_number_gt 9360
_reflns_number_total 10804
_reflns_threshold_expression 'I > 2\s(I)'
_cod_data_source_file cs1c01631_si_006.cif
_cod_data_source_block 20127a_a
_cod_depositor_comments
;
The following automatic conversions were performed:

data item '_exptl_absorpt_correction_type' value 'Multi-Scan' was
changed to 'multi-scan' in accordance with the
/home/data/users/saulius/crontab/automatic-downloads/current/ACS/lib/dictionaries/cif_core.dic
dictionary named 'cif_core.dic' version 2.4.2 last updated on
2011-04-26.

Automatic conversion script
Id: cif_fix_values 7556 2019-12-06 15:28:31Z antanas 
;
_cod_database_code 4518940
_shelx_shelxl_version_number 2018/3
_shelx_space_group_comment
;
The symmetry employed for this shelxl refinement is uniquely defined
by the following loop, which should always be used as a source of
symmetry information in preference to the above space-group names.
They are only intended as comments.
;
_shelx_estimated_absorpt_t_min 0.552
_shelx_estimated_absorpt_t_max 0.902

loop_
_space_group_symop_operation_xyz
'x, y, z'
'-x, -y, -z'

loop_
_atom_site_label
_atom_site_type_symbol
_atom_site_fract_x
_atom_site_fract_y
_atom_site_fract_z
_atom_site_U_iso_or_equiv
_atom_site_adp_type
_atom_site_occupancy
_atom_site_site_symmetry_order
_atom_site_calc_flag
_atom_site_refinement_flags_posn
_atom_site_refinement_flags_adp
_atom_site_refinement_flags_occupancy
_atom_site_disorder_assembly
_atom_site_disorder_group
N1 N 0.7797(3) 0.2243(4) 0.6537(2) 0.0443(8) Uani 1 1 d . . . . .
C1 C 0.5260(4) 0.2720(4) 0.8547(2) 0.0425(9) Uani 1 1 d . . . . .
Au1 Au 0.64047(2) 0.23754(2) 0.75811(2) 0.03751(6) Uani 1 1 d . . . . .
F1 F 0.7732(4) 0.4007(4) 0.9165(3) 0.0966(13) Uani 1 1 d . . . . .
O1 O 0.7842(3) 0.2793(3) 0.80052(19) 0.0510(8) Uani 1 1 d . . . . .
P1 P 0.49275(9) 0.18650(9) 0.70472(6) 0.03200(19) Uani 1 1 d . . . . .
O2 O 0.7450(4) 0.0912(3) 0.8828(2) 0.0661(10) Uani 1 1 d . . . . .
C2 C 0.5221(5) 0.3935(5) 0.8537(3) 0.0555(12) Uani 1 1 d . . . . .
H2 H 0.565146 0.455718 0.808377 0.067 Uiso 1 1 calc R U . . .
F2 F 1.0024(4) 0.0611(4) 0.8869(3) 0.0967(13) Uani 1 1 d . . . . .
C3 C 0.4544(6) 0.4241(6) 0.9197(4) 0.0692(15) Uani 1 1 d . . . . .
H3 H 0.450829 0.507570 0.919529 0.083 Uiso 1 1 calc R U . . .
C6 C 0.4679(4) 0.1810(5) 0.9216(3) 0.0488(10) Uani 1 1 d . . . . .
H6 H 0.474770 0.097172 0.922887 0.059 Uiso 1 1 calc R U . . .
C5 C 0.3997(5) 0.2122(6) 0.9865(3) 0.0626(14) Uani 1 1 d . . . . .
H5 H 0.357783 0.149673 1.031949 0.075 Uiso 1 1 calc R U . . .
C4 C 0.3922(6) 0.3325(7) 0.9856(3) 0.0706(16) Uani 1 1 d . . . . .
H4 H 0.344418 0.353445 1.030246 0.085 Uiso 1 1 calc R U . . .
C7 C 0.7963(4) 0.1931(5) 0.8595(3) 0.0488(10) Uani 1 1 d . . . . .
C8 C 0.8850(4) 0.2296(5) 0.8989(3) 0.0524(12) Uani 1 1 d . . . . .
C9 C 0.8694(6) 0.3310(6) 0.9265(4) 0.0693(15) Uani 1 1 d . . . . .
C10 C 0.9473(7) 0.3598(8) 0.9660(5) 0.093(2) Uani 1 1 d . . . . .
H10 H 0.934507 0.429540 0.984904 0.112 Uiso 1 1 calc R U . . .
C11 C 1.0451(7) 0.2859(9) 0.9777(4) 0.096(3) Uani 1 1 d . . . . .
H11 H 1.099589 0.305860 1.004572 0.115 Uiso 1 1 calc R U . . .
C12 C 1.0634(5) 0.1881(8) 0.9522(4) 0.085(2) Uani 1 1 d . . . . .
H12 H 1.131008 0.138549 0.960109 0.102 Uiso 1 1 calc R U . . .
C14 C 0.4238(4) 0.0269(4) 0.7586(2) 0.0362(8) Uani 1 1 d . . . . .
C13 C 0.9833(5) 0.1590(6) 0.9140(3) 0.0642(15) Uani 1 1 d . . . . .
C15 C 0.5296(4) -0.0471(4) 0.7865(3) 0.0443(9) Uani 1 1 d . . . . .
H15A H 0.600482 -0.048295 0.741223 0.053 Uiso 1 1 calc R U . . .
H15B H 0.561044 -0.007187 0.819205 0.053 Uiso 1 1 calc R U . . .
C016 C 0.3709(5) -0.1749(5) 0.9035(3) 0.0586(12) Uani 1 1 d . . . . .
H01A H 0.339364 -0.259643 0.935053 0.070 Uiso 1 1 calc R U . . .
H01B H 0.401222 -0.133814 0.936058 0.070 Uiso 1 1 calc R U . . .
C16 C 0.4789(5) -0.1780(4) 0.8329(3) 0.0522(11) Uani 1 1 d . . . . .
H16 H 0.547554 -0.224820 0.850618 0.063 Uiso 1 1 calc R U . . .
C17 C 0.4307(5) -0.2412(5) 0.7827(3) 0.0614(13) Uani 1 1 d . . . . .
H17A H 0.500296 -0.244428 0.737221 0.074 Uiso 1 1 calc R U . . .
H17B H 0.398490 -0.326271 0.813031 0.074 Uiso 1 1 calc R U . . .
C18 C 0.3257(5) -0.1694(4) 0.7558(3) 0.0569(12) Uani 1 1 d . . . . .
H18 H 0.294386 -0.210625 0.723036 0.068 Uiso 1 1 calc R U . . .
C19 C 0.3777(5) -0.0384(4) 0.7076(3) 0.0467(10) Uani 1 1 d . . . . .
H19A H 0.311134 0.007662 0.688109 0.056 Uiso 1 1 calc R U . . .
H19B H 0.448255 -0.041072 0.662504 0.056 Uiso 1 1 calc R U . . .
C20 C 0.3126(4) 0.0265(4) 0.8290(2) 0.0417(9) Uani 1 1 d . . . . .
H20A H 0.339536 0.069712 0.861743 0.050 Uiso 1 1 calc R U . . .
H20B H 0.243666 0.070506 0.811142 0.050 Uiso 1 1 calc R U . . .
C21 C 0.2186(5) -0.1678(5) 0.8260(3) 0.0615(13) Uani 1 1 d . . . . .
H21A H 0.185631 -0.252759 0.856097 0.074 Uiso 1 1 calc R U . . .
H21B H 0.149533 -0.122720 0.809069 0.074 Uiso 1 1 calc R U . . .
C22 C 0.2653(4) -0.1059(4) 0.8766(3) 0.0517(11) Uani 1 1 d . . . . .
H22 H 0.194361 -0.104984 0.922800 0.062 Uiso 1 1 calc R U . . .
C23 C 0.3787(3) 0.3058(3) 0.6855(2) 0.0339(7) Uani 1 1 d . . . . .
C24 C 0.3057(5) 0.3347(5) 0.7602(3) 0.0533(12) Uani 1 1 d . . . . .
H24A H 0.365374 0.357004 0.785909 0.064 Uiso 1 1 calc R U . . .
H24B H 0.252843 0.261257 0.796225 0.064 Uiso 1 1 calc R U . . .
C25 C 0.2214(5) 0.4422(5) 0.7413(3) 0.0606(13) Uani 1 1 d . . . . .
H25 H 0.176007 0.461969 0.790049 0.073 Uiso 1 1 calc R U . . .
C26 C 0.3036(6) 0.5548(5) 0.6848(4) 0.0730(17) Uani 1 1 d . . . . .
H26A H 0.250421 0.624242 0.673037 0.088 Uiso 1 1 calc R U . . .
H26B H 0.364935 0.579177 0.708751 0.088 Uiso 1 1 calc R U . . .
C27 C 0.3725(5) 0.5255(4) 0.6110(4) 0.0664(15) Uani 1 1 d . . . . .
H27 H 0.424739 0.600043 0.574224 0.080 Uiso 1 1 calc R U . . .
C28 C 0.4591(4) 0.4210(4) 0.6288(3) 0.0552(12) Uani 1 1 d . . . . .
H28A H 0.520963 0.445829 0.652192 0.066 Uiso 1 1 calc R U . . .
H28B H 0.505659 0.402913 0.580307 0.066 Uiso 1 1 calc R U . . .
C29 C 0.2828(4) 0.2702(4) 0.6484(3) 0.0414(9) Uani 1 1 d . . . . .
H29A H 0.230700 0.196125 0.684020 0.050 Uiso 1 1 calc R U . . .
H29B H 0.327271 0.251161 0.599810 0.050 Uiso 1 1 calc R U . . .
C33 C 0.5953(4) 0.1776(4) 0.6120(2) 0.0379(8) Uani 1 1 d . . . . .
C32 C 0.2797(5) 0.4884(5) 0.5740(3) 0.0601(13) Uani 1 1 d . . . . .
H32A H 0.325206 0.468645 0.525860 0.072 Uiso 1 1 calc R U . . .
H32B H 0.226286 0.556902 0.560457 0.072 Uiso 1 1 calc R U . . .
C31 C 0.1981(4) 0.3767(4) 0.6308(3) 0.0459(10) Uani 1 1 d . . . . .
H31 H 0.136467 0.352433 0.606250 0.055 Uiso 1 1 calc R U . . .
C30 C 0.1263(4) 0.4042(5) 0.7053(3) 0.0520(11) Uani 1 1 d . . . . .
H30A H 0.074258 0.330453 0.741538 0.062 Uiso 1 1 calc R U . . .
H30B H 0.070103 0.471060 0.694058 0.062 Uiso 1 1 calc R U . . .
C34 C 0.5487(4) 0.1528(4) 0.5551(2) 0.0446(9) Uani 1 1 d . . . . .
H34 H 0.460485 0.143586 0.563487 0.054 Uiso 1 1 calc R U . . .
C35 C 0.6284(5) 0.1415(4) 0.4874(3) 0.0523(11) Uani 1 1 d . . . . .
H35 H 0.595315 0.124822 0.449247 0.063 Uiso 1 1 calc R U . . .
C36 C 0.7564(5) 0.1543(5) 0.4750(3) 0.0578(13) Uani 1 1 d . . . . .
H36 H 0.811664 0.145446 0.428356 0.069 Uiso 1 1 calc R U . . .
C37 C 0.8047(5) 0.1798(5) 0.5296(3) 0.0549(12) Uani 1 1 d . . . . .
H37 H 0.893107 0.188798 0.520611 0.066 Uiso 1 1 calc R U . . .
C38 C 0.7253(4) 0.1924(4) 0.5976(2) 0.0424(9) Uani 1 1 d . . . . .
C39 C 0.8716(5) 0.1331(6) 0.6754(3) 0.0680(15) Uani 1 1 d . . . . .
H39A H 0.830662 0.050264 0.693717 0.102 Uiso 1 1 calc R U . . .
H39B H 0.900899 0.150123 0.716557 0.102 Uiso 1 1 calc R U . . .
H39C H 0.943388 0.139303 0.629963 0.102 Uiso 1 1 calc R U . . .
C40 C 0.8443(5) 0.3511(5) 0.6185(3) 0.0609(13) Uani 1 1 d . . . . .
H40A H 0.911986 0.352498 0.571863 0.091 Uiso 1 1 calc R U . . .
H40B H 0.879543 0.373111 0.655964 0.091 Uiso 1 1 calc R U . . .
H40C H 0.783271 0.410099 0.604595 0.091 Uiso 1 1 calc R U . . .
Sb9 Sb 0.22216(4) 0.24317(4) 0.42238(2) 0.06427(11) Uani 1 1 d . . . . .
F3 F 0.1665(6) 0.1414(5) 0.5224(3) 0.1440(16) Uani 1 1 d . . . . .
F4 F 0.0908(8) 0.1895(13) 0.4010(4) 0.287(5) Uani 1 1 d . . . . .
F5 F 0.2797(6) 0.3504(5) 0.3251(3) 0.1440(16) Uani 1 1 d . . . . .
F6 F 0.3461(8) 0.3053(13) 0.4464(4) 0.287(5) Uani 1 1 d . . . . .
F7 F 0.3126(9) 0.1300(6) 0.3876(5) 0.236(4) Uani 1 1 d . . . . .
F8 F 0.1231(9) 0.3515(6) 0.4612(5) 0.236(4) Uani 1 1 d . . . . .
C41 C 0.8717(13) 0.7273(14) 0.7862(8) 0.179(6) Uani 1 1 d . . . . .
H41A H 0.793004 0.673947 0.806238 0.214 Uiso 1 1 calc R U . . .
H41B H 0.884361 0.763943 0.729892 0.214 Uiso 1 1 calc R U . . .
Cl1 Cl 0.8501(2) 0.8447(2) 0.82939(13) 0.1098(7) Uani 1 1 d . . . . .
Cl2 Cl 0.9847(4) 0.6430(4) 0.7975(4) 0.244(3) Uani 1 1 d . . . . .

loop_
_atom_site_aniso_label
_atom_site_aniso_U_11
_atom_site_aniso_U_22
_atom_site_aniso_U_33
_atom_site_aniso_U_23
_atom_site_aniso_U_13
_atom_site_aniso_U_12
N1 0.0284(16) 0.056(2) 0.0437(19) -0.0095(16) -0.0068(14) 0.0021(14)
C1 0.037(2) 0.059(3) 0.041(2) -0.021(2) -0.0193(17) 0.0069(18)
Au1 0.03125(8) 0.04583(10) 0.03765(9) -0.01225(6) -0.01274(6) -0.00015(6)
F1 0.095(3) 0.094(3) 0.136(4) -0.057(3) -0.065(3) 0.026(2)
O1 0.0397(16) 0.063(2) 0.0504(18) -0.0082(16) -0.0210(14) -0.0069(14)
P1 0.0282(4) 0.0376(5) 0.0321(4) -0.0130(4) -0.0086(3) 0.0024(4)
O2 0.058(2) 0.057(2) 0.085(3) -0.0099(19) -0.032(2) 0.0013(17)
C2 0.064(3) 0.058(3) 0.055(3) -0.023(2) -0.027(2) 0.006(2)
F2 0.063(2) 0.130(4) 0.115(3) -0.050(3) -0.039(2) 0.038(2)
C3 0.088(4) 0.068(3) 0.075(4) -0.038(3) -0.043(3) 0.030(3)
C6 0.042(2) 0.065(3) 0.044(2) -0.019(2) -0.0162(18) 0.007(2)
C5 0.056(3) 0.093(4) 0.043(3) -0.023(3) -0.016(2) 0.009(3)
C4 0.072(4) 0.101(5) 0.055(3) -0.042(3) -0.026(3) 0.028(3)
C7 0.033(2) 0.068(3) 0.049(2) -0.017(2) -0.0148(18) 0.006(2)
C8 0.036(2) 0.080(3) 0.040(2) -0.014(2) -0.0115(17) -0.002(2)
C9 0.060(3) 0.090(4) 0.067(3) -0.023(3) -0.033(3) -0.001(3)
C10 0.092(5) 0.117(6) 0.098(5) -0.045(5) -0.055(4) -0.009(4)
C11 0.073(4) 0.158(8) 0.071(4) -0.036(5) -0.039(3) -0.014(5)
C12 0.044(3) 0.148(7) 0.060(3) -0.017(4) -0.024(3) 0.004(3)
C14 0.0348(18) 0.038(2) 0.0380(19) -0.0127(16) -0.0110(15) 0.0024(15)
C13 0.038(2) 0.107(5) 0.046(3) -0.018(3) -0.012(2) 0.006(3)
C15 0.036(2) 0.047(2) 0.050(2) -0.0143(19) -0.0133(17) 0.0091(17)
C016 0.066(3) 0.053(3) 0.050(3) -0.006(2) -0.014(2) 0.004(2)
C16 0.049(2) 0.043(2) 0.063(3) -0.011(2) -0.020(2) 0.0135(19)
C17 0.074(3) 0.041(2) 0.067(3) -0.018(2) -0.012(3) 0.007(2)
C18 0.070(3) 0.044(2) 0.065(3) -0.021(2) -0.025(3) -0.004(2)
C19 0.055(3) 0.044(2) 0.048(2) -0.0186(19) -0.019(2) 0.0020(19)
C20 0.036(2) 0.044(2) 0.044(2) -0.0134(18) -0.0093(16) 0.0026(16)
C21 0.052(3) 0.050(3) 0.076(4) -0.007(3) -0.020(3) -0.008(2)
C22 0.042(2) 0.053(3) 0.049(2) -0.007(2) -0.0025(19) -0.0047(19)
C23 0.0314(17) 0.0346(18) 0.0382(19) -0.0137(16) -0.0107(14) 0.0038(14)
C24 0.063(3) 0.062(3) 0.046(2) -0.028(2) -0.021(2) 0.029(2)
C25 0.069(3) 0.070(3) 0.061(3) -0.037(3) -0.031(3) 0.037(3)
C26 0.078(4) 0.044(3) 0.123(5) -0.040(3) -0.056(4) 0.021(3)
C27 0.059(3) 0.035(2) 0.095(4) -0.001(3) -0.022(3) -0.002(2)
C28 0.041(2) 0.038(2) 0.078(3) -0.007(2) -0.013(2) -0.0027(18)
C29 0.041(2) 0.044(2) 0.047(2) -0.0174(18) -0.0196(17) 0.0054(17)
C33 0.040(2) 0.039(2) 0.0323(18) -0.0110(16) -0.0063(15) 0.0052(16)
C32 0.063(3) 0.057(3) 0.053(3) -0.002(2) -0.020(2) 0.015(2)
C31 0.042(2) 0.051(2) 0.051(2) -0.015(2) -0.0233(19) 0.0097(18)
C30 0.041(2) 0.058(3) 0.057(3) -0.016(2) -0.015(2) 0.016(2)
C34 0.046(2) 0.050(2) 0.041(2) -0.0164(19) -0.0125(18) 0.0059(18)
C35 0.070(3) 0.052(3) 0.035(2) -0.017(2) -0.013(2) 0.011(2)
C36 0.060(3) 0.066(3) 0.040(2) -0.020(2) 0.002(2) 0.010(2)
C37 0.042(2) 0.065(3) 0.048(3) -0.016(2) 0.0006(19) 0.007(2)
C38 0.038(2) 0.046(2) 0.040(2) -0.0093(18) -0.0068(16) 0.0047(17)
C39 0.043(3) 0.095(4) 0.061(3) -0.015(3) -0.015(2) 0.025(3)
C40 0.050(3) 0.067(3) 0.057(3) -0.011(2) -0.007(2) -0.019(2)
Sb9 0.0611(2) 0.0724(2) 0.0601(2) -0.03042(18) -0.00615(16) -0.00168(17)
F3 0.176(4) 0.136(3) 0.079(2) 0.001(2) 0.000(2) -0.006(3)
F4 0.171(5) 0.549(13) 0.128(4) -0.096(6) -0.014(3) -0.188(7)
F5 0.176(4) 0.136(3) 0.079(2) 0.001(2) 0.000(2) -0.006(3)
F6 0.171(5) 0.549(13) 0.128(4) -0.096(6) -0.014(3) -0.188(7)
F7 0.292(7) 0.128(4) 0.180(5) -0.025(3) 0.088(5) 0.074(4)
F8 0.292(7) 0.128(4) 0.180(5) -0.025(3) 0.088(5) 0.074(4)
C41 0.200(13) 0.264(16) 0.169(11) -0.160(11) -0.113(10) 0.116(12)
Cl1 0.1126(16) 0.1220(17) 0.0940(13) -0.0377(12) -0.0225(11) 0.0445(13)
Cl2 0.163(3) 0.195(4) 0.496(9) -0.232(5) -0.155(5) 0.093(3)

loop_
_atom_type_symbol
_atom_type_description
_atom_type_scat_dispersion_real
_atom_type_scat_dispersion_imag
_atom_type_scat_source
C C 0.0033 0.0016 'International Tables Vol C Tables 4.2.6.8 and 6.1.1.4'
H H 0.0000 0.0000 'International Tables Vol C Tables 4.2.6.8 and 6.1.1.4'
Au Au -2.0133 8.8022 'International Tables Vol C Tables 4.2.6.8 and 6.1.1.4'
F F 0.0171 0.0103 'International Tables Vol C Tables 4.2.6.8 and 6.1.1.4'
N N 0.0061 0.0033 'International Tables Vol C Tables 4.2.6.8 and 6.1.1.4'
O O 0.0106 0.0060 'International Tables Vol C Tables 4.2.6.8 and 6.1.1.4'
P P 0.1023 0.0942 'International Tables Vol C Tables 4.2.6.8 and 6.1.1.4'
Sb Sb -0.5866 1.5461 'International Tables Vol C Tables 4.2.6.8 and 6.1.1.4'
Cl Cl 0.1484 0.1585 'International Tables Vol C Tables 4.2.6.8 and 6.1.1.4'

loop_
_geom_angle_atom_site_label_1
_geom_angle_atom_site_label_2
_geom_angle_atom_site_label_3
_geom_angle
_geom_angle_site_symmetry_1
_geom_angle_site_symmetry_3
_geom_angle_publ_flag
C38 N1 C39 110.0(4) . . ?
C38 N1 C40 109.3(4) . . ?
C39 N1 C40 110.1(4) . . ?
C38 N1 Au1 113.8(2) . . ?
C39 N1 Au1 109.5(3) . . ?
C40 N1 Au1 103.9(3) . . ?
C2 C1 C6 120.4(4) . . ?
C2 C1 Au1 115.7(4) . . ?
C6 C1 Au1 123.5(4) . . ?
C1 Au1 O1 84.01(15) . . ?
C1 Au1 N1 171.52(16) . . ?
O1 Au1 N1 89.59(13) . . ?
C1 Au1 P1 100.15(11) . . ?
O1 Au1 P1 175.78(10) . . ?
N1 Au1 P1 86.34(10) . . ?
C7 O1 Au1 112.8(3) . . ?
C33 P1 C23 108.54(18) . . ?
C33 P1 C14 105.93(18) . . ?
C23 P1 C14 116.36(17) . . ?
C33 P1 Au1 99.66(14) . . ?
C23 P1 Au1 114.86(12) . . ?
C14 P1 Au1 109.77(13) . . ?
C1 C2 C3 119.3(5) . . ?
C1 C2 H2 120.3 . . ?
C3 C2 H2 120.3 . . ?
C4 C3 C2 119.9(5) . . ?
C4 C3 H3 120.0 . . ?
C2 C3 H3 120.0 . . ?
C5 C6 C1 119.9(5) . . ?
C5 C6 H6 120.1 . . ?
C1 C6 H6 120.1 . . ?
C4 C5 C6 120.3(6) . . ?
C4 C5 H5 119.8 . . ?
C6 C5 H5 119.8 . . ?
C5 C4 C3 120.1(5) . . ?
C5 C4 H4 120.0 . . ?
C3 C4 H4 120.0 . . ?
O2 C7 O1 125.9(4) . . ?
O2 C7 C8 120.6(4) . . ?
O1 C7 C8 113.5(4) . . ?
C9 C8 C13 115.7(5) . . ?
C9 C8 C7 122.3(5) . . ?
C13 C8 C7 121.8(5) . . ?
F1 C9 C10 119.4(6) . . ?
F1 C9 C8 118.8(5) . . ?
C10 C9 C8 121.8(6) . . ?
C9 C10 C11 119.2(7) . . ?
C9 C10 H10 120.4 . . ?
C11 C10 H10 120.4 . . ?
C12 C11 C10 121.0(6) . . ?
C12 C11 H11 119.5 . . ?
C10 C11 H11 119.5 . . ?
C11 C12 C13 119.2(7) . . ?
C11 C12 H12 120.4 . . ?
C13 C12 H12 120.4 . . ?
C20 C14 C19 108.3(3) . . ?
C20 C14 C15 109.6(3) . . ?
C19 C14 C15 107.9(3) . . ?
C20 C14 P1 110.9(3) . . ?
C19 C14 P1 113.1(3) . . ?
C15 C14 P1 107.0(3) . . ?
F2 C13 C12 119.5(6) . . ?
F2 C13 C8 117.4(5) . . ?
C12 C13 C8 123.0(7) . . ?
C16 C15 C14 109.9(3) . . ?
C16 C15 H15A 109.7 . . ?
C14 C15 H15A 109.7 . . ?
C16 C15 H15B 109.7 . . ?
C14 C15 H15B 109.7 . . ?
H15A C15 H15B 108.2 . . ?
C22 C016 C16 109.5(4) . . ?
C22 C016 H01A 109.8 . . ?
C16 C016 H01A 109.8 . . ?
C22 C016 H01B 109.8 . . ?
C16 C016 H01B 109.8 . . ?
H01A C016 H01B 108.2 . . ?
C15 C16 C016 109.2(4) . . ?
C15 C16 C17 110.2(4) . . ?
C016 C16 C17 109.3(4) . . ?
C15 C16 H16 109.4 . . ?
C016 C16 H16 109.4 . . ?
C17 C16 H16 109.4 . . ?
C18 C17 C16 109.2(4) . . ?
C18 C17 H17A 109.8 . . ?
C16 C17 H17A 109.8 . . ?
C18 C17 H17B 109.8 . . ?
C16 C17 H17B 109.8 . . ?
H17A C17 H17B 108.3 . . ?
C21 C18 C17 109.2(5) . . ?
C21 C18 C19 110.8(4) . . ?
C17 C18 C19 109.3(4) . . ?
C21 C18 H18 109.2 . . ?
C17 C18 H18 109.2 . . ?
C19 C18 H18 109.2 . . ?
C18 C19 C14 109.5(4) . . ?
C18 C19 H19A 109.8 . . ?
C14 C19 H19A 109.8 . . ?
C18 C19 H19B 109.8 . . ?
C14 C19 H19B 109.8 . . ?
H19A C19 H19B 108.2 . . ?
C22 C20 C14 110.1(4) . . ?
C22 C20 H20A 109.6 . . ?
C14 C20 H20A 109.6 . . ?
C22 C20 H20B 109.6 . . ?
C14 C20 H20B 109.6 . . ?
H20A C20 H20B 108.2 . . ?
C18 C21 C22 109.7(4) . . ?
C18 C21 H21A 109.7 . . ?
C22 C21 H21A 109.7 . . ?
C18 C21 H21B 109.7 . . ?
C22 C21 H21B 109.7 . . ?
H21A C21 H21B 108.2 . . ?
C016 C22 C21 110.2(4) . . ?
C016 C22 C20 110.2(4) . . ?
C21 C22 C20 108.4(4) . . ?
C016 C22 H22 109.4 . . ?
C21 C22 H22 109.4 . . ?
C20 C22 H22 109.4 . . ?
C29 C23 C24 107.9(3) . . ?
C29 C23 C28 108.8(4) . . ?
C24 C23 C28 109.7(4) . . ?
C29 C23 P1 113.7(3) . . ?
C24 C23 P1 111.2(3) . . ?
C28 C23 P1 105.5(3) . . ?
C23 C24 C25 109.9(4) . . ?
C23 C24 H24A 109.7 . . ?
C25 C24 H24A 109.7 . . ?
C23 C24 H24B 109.7 . . ?
C25 C24 H24B 109.7 . . ?
H24A C24 H24B 108.2 . . ?
C30 C25 C26 110.2(4) . . ?
C30 C25 C24 109.0(4) . . ?
C26 C25 C24 109.3(5) . . ?
C30 C25 H25 109.4 . . ?
C26 C25 H25 109.4 . . ?
C24 C25 H25 109.4 . . ?
C27 C26 C25 109.7(4) . . ?
C27 C26 H26A 109.7 . . ?
C25 C26 H26A 109.7 . . ?
C27 C26 H26B 109.7 . . ?
C25 C26 H26B 109.7 . . ?
H26A C26 H26B 108.2 . . ?
C26 C27 C32 110.1(5) . . ?
C26 C27 C28 109.8(5) . . ?
C32 C27 C28 109.8(4) . . ?
C26 C27 H27 109.0 . . ?
C32 C27 H27 109.0 . . ?
C28 C27 H27 109.0 . . ?
C27 C28 C23 109.1(4) . . ?
C27 C28 H28A 109.9 . . ?
C23 C28 H28A 109.9 . . ?
C27 C28 H28B 109.9 . . ?
C23 C28 H28B 109.9 . . ?
H28A C28 H28B 108.3 . . ?
C23 C29 C31 109.8(3) . . ?
C23 C29 H29A 109.7 . . ?
C31 C29 H29A 109.7 . . ?
C23 C29 H29B 109.7 . . ?
C31 C29 H29B 109.7 . . ?
H29A C29 H29B 108.2 . . ?
C38 C33 C34 118.1(4) . . ?
C38 C33 P1 119.4(3) . . ?
C34 C33 P1 122.5(3) . . ?
C27 C32 C31 109.0(4) . . ?
C27 C32 H32A 109.9 . . ?
C31 C32 H32A 109.9 . . ?
C27 C32 H32B 109.9 . . ?
C31 C32 H32B 109.9 . . ?
H32A C32 H32B 108.3 . . ?
C30 C31 C32 111.2(4) . . ?
C30 C31 C29 110.1(4) . . ?
C32 C31 C29 108.8(4) . . ?
C30 C31 H31 108.9 . . ?
C32 C31 H31 108.9 . . ?
C29 C31 H31 108.9 . . ?
C31 C30 C25 108.2(4) . . ?
C31 C30 H30A 110.1 . . ?
C25 C30 H30A 110.1 . . ?
C31 C30 H30B 110.1 . . ?
C25 C30 H30B 110.1 . . ?
H30A C30 H30B 108.4 . . ?
C35 C34 C33 121.1(4) . . ?
C35 C34 H34 119.4 . . ?
C33 C34 H34 119.4 . . ?
C34 C35 C36 119.8(5) . . ?
C34 C35 H35 120.1 . . ?
C36 C35 H35 120.1 . . ?
C37 C36 C35 120.3(4) . . ?
C37 C36 H36 119.9 . . ?
C35 C36 H36 119.9 . . ?
C36 C37 C38 120.3(5) . . ?
C36 C37 H37 119.9 . . ?
C38 C37 H37 119.9 . . ?
C37 C38 C33 120.4(4) . . ?
C37 C38 N1 119.0(4) . . ?
C33 C38 N1 120.6(4) . . ?
N1 C39 H39A 109.5 . . ?
N1 C39 H39B 109.5 . . ?
H39A C39 H39B 109.5 . . ?
N1 C39 H39C 109.5 . . ?
H39A C39 H39C 109.5 . . ?
H39B C39 H39C 109.5 . . ?
N1 C40 H40A 109.5 . . ?
N1 C40 H40B 109.5 . . ?
H40A C40 H40B 109.5 . . ?
N1 C40 H40C 109.5 . . ?
H40A C40 H40C 109.5 . . ?
H40B C40 H40C 109.5 . . ?
F6 Sb9 F4 175.6(6) . . ?
F6 Sb9 F7 94.7(6) . . ?
F4 Sb9 F7 89.8(6) . . ?
F6 Sb9 F8 87.5(6) . . ?
F4 Sb9 F8 88.1(6) . . ?
F7 Sb9 F8 176.7(4) . . ?
F6 Sb9 F5 87.5(4) . . ?
F4 Sb9 F5 92.6(4) . . ?
F7 Sb9 F5 88.6(3) . . ?
F8 Sb9 F5 94.0(3) . . ?
F6 Sb9 F3 90.1(4) . . ?
F4 Sb9 F3 89.6(4) . . ?
F7 Sb9 F3 93.4(3) . . ?
F8 Sb9 F3 84.1(3) . . ?
F5 Sb9 F3 177.0(3) . . ?
Cl2 C41 Cl1 117.2(6) . . ?
Cl2 C41 H41A 108.0 . . ?
Cl1 C41 H41A 108.0 . . ?
Cl2 C41 H41B 108.0 . . ?
Cl1 C41 H41B 108.0 . . ?
H41A C41 H41B 107.2 . . ?

loop_
_geom_bond_atom_site_label_1
_geom_bond_atom_site_label_2
_geom_bond_distance
_geom_bond_site_symmetry_2
_geom_bond_publ_flag
N1 C38 1.473(6) . ?
N1 C39 1.496(6) . ?
N1 C40 1.507(6) . ?
N1 Au1 2.177(4) . ?
C1 C2 1.378(7) . ?
C1 C6 1.382(7) . ?
C1 Au1 2.041(4) . ?
Au1 O1 2.077(3) . ?
Au1 P1 2.2943(10) . ?
F1 C9 1.343(7) . ?
O1 C7 1.293(6) . ?
P1 C33 1.826(4) . ?
P1 C23 1.870(4) . ?
P1 C14 1.870(4) . ?
O2 C7 1.209(6) . ?
C2 C3 1.393(8) . ?
C2 H2 0.9500 . ?
F2 C13 1.339(8) . ?
C3 C4 1.387(9) . ?
C3 H3 0.9500 . ?
C6 C5 1.381(7) . ?
C6 H6 0.9500 . ?
C5 C4 1.367(9) . ?
C5 H5 0.9500 . ?
C4 H4 0.9500 . ?
C7 C8 1.504(6) . ?
C8 C9 1.382(8) . ?
C8 C13 1.388(7) . ?
C9 C10 1.375(8) . ?
C10 C11 1.390(11) . ?
C10 H10 0.9500 . ?
C11 C12 1.321(11) . ?
C11 H11 0.9500 . ?
C12 C13 1.379(8) . ?
C12 H12 0.9500 . ?
C14 C20 1.539(5) . ?
C14 C19 1.549(6) . ?
C14 C15 1.554(6) . ?
C15 C16 1.525(6) . ?
C15 H15A 0.9900 . ?
C15 H15B 0.9900 . ?
C016 C22 1.521(7) . ?
C016 C16 1.532(7) . ?
C016 H01A 0.9900 . ?
C016 H01B 0.9900 . ?
C16 C17 1.533(7) . ?
C16 H16 1.0000 . ?
C17 C18 1.529(8) . ?
C17 H17A 0.9900 . ?
C17 H17B 0.9900 . ?
C18 C21 1.516(8) . ?
C18 C19 1.537(7) . ?
C18 H18 1.0000 . ?
C19 H19A 0.9900 . ?
C19 H19B 0.9900 . ?
C20 C22 1.536(6) . ?
C20 H20A 0.9900 . ?
C20 H20B 0.9900 . ?
C21 C22 1.521(7) . ?
C21 H21A 0.9900 . ?
C21 H21B 0.9900 . ?
C22 H22 1.0000 . ?
C23 C29 1.533(5) . ?
C23 C24 1.535(6) . ?
C23 C28 1.543(6) . ?
C24 C25 1.549(6) . ?
C24 H24A 0.9900 . ?
C24 H24B 0.9900 . ?
C25 C30 1.522(7) . ?
C25 C26 1.530(9) . ?
C25 H25 1.0000 . ?
C26 C27 1.511(9) . ?
C26 H26A 0.9900 . ?
C26 H26B 0.9900 . ?
C27 C32 1.511(8) . ?
C27 C28 1.538(7) . ?
C27 H27 1.0000 . ?
C28 H28A 0.9900 . ?
C28 H28B 0.9900 . ?
C29 C31 1.539(6) . ?
C29 H29A 0.9900 . ?
C29 H29B 0.9900 . ?
C33 C38 1.395(6) . ?
C33 C34 1.398(6) . ?
C32 C31 1.523(7) . ?
C32 H32A 0.9900 . ?
C32 H32B 0.9900 . ?
C31 C30 1.520(7) . ?
C31 H31 1.0000 . ?
C30 H30A 0.9900 . ?
C30 H30B 0.9900 . ?
C34 C35 1.372(6) . ?
C34 H34 0.9500 . ?
C35 C36 1.377(7) . ?
C35 H35 0.9500 . ?
C36 C37 1.375(8) . ?
C36 H36 0.9500 . ?
C37 C38 1.379(6) . ?
C37 H37 0.9500 . ?
C39 H39A 0.9800 . ?
C39 H39B 0.9800 . ?
C39 H39C 0.9800 . ?
C40 H40A 0.9800 . ?
C40 H40B 0.9800 . ?
C40 H40C 0.9800 . ?
Sb9 F6 1.769(6) . ?
Sb9 F4 1.771(6) . ?
Sb9 F7 1.778(6) . ?
Sb9 F8 1.811(6) . ?
Sb9 F5 1.833(5) . ?
Sb9 F3 1.846(5) . ?
C41 Cl2 1.591(11) . ?
C41 Cl1 1.728(11) . ?
C41 H41A 0.9900 . ?
C41 H41B 0.9900 . ?

loop_
_geom_torsion_atom_site_label_1
_geom_torsion_atom_site_label_2
_geom_torsion_atom_site_label_3
_geom_torsion_atom_site_label_4
_geom_torsion
_geom_torsion_site_symmetry_1
_geom_torsion_site_symmetry_2
_geom_torsion_site_symmetry_3
_geom_torsion_site_symmetry_4
_geom_torsion_publ_flag
C6 C1 C2 C3 -2.7(7) . . . . ?
Au1 C1 C2 C3 -174.8(4) . . . . ?
C1 C2 C3 C4 0.2(8) . . . . ?
C2 C1 C6 C5 3.5(7) . . . . ?
Au1 C1 C6 C5 175.0(3) . . . . ?
C1 C6 C5 C4 -1.8(7) . . . . ?
C6 C5 C4 C3 -0.7(9) . . . . ?
C2 C3 C4 C5 1.5(9) . . . . ?
Au1 O1 C7 O2 10.2(6) . . . . ?
Au1 O1 C7 C8 -170.6(3) . . . . ?
O2 C7 C8 C9 -124.9(6) . . . . ?
O1 C7 C8 C9 55.9(6) . . . . ?
O2 C7 C8 C13 51.0(7) . . . . ?
O1 C7 C8 C13 -128.3(5) . . . . ?
C13 C8 C9 F1 -177.5(5) . . . . ?
C7 C8 C9 F1 -1.3(8) . . . . ?
C13 C8 C9 C10 0.5(9) . . . . ?
C7 C8 C9 C10 176.6(6) . . . . ?
F1 C9 C10 C11 178.5(7) . . . . ?
C8 C9 C10 C11 0.6(11) . . . . ?
C9 C10 C11 C12 -0.5(12) . . . . ?
C10 C11 C12 C13 -0.6(11) . . . . ?
C33 P1 C14 C20 -166.6(3) . . . . ?
C23 P1 C14 C20 -45.9(3) . . . . ?
Au1 P1 C14 C20 86.7(3) . . . . ?
C33 P1 C14 C19 -44.7(3) . . . . ?
C23 P1 C14 C19 76.0(3) . . . . ?
Au1 P1 C14 C19 -151.5(3) . . . . ?
C33 P1 C14 C15 73.9(3) . . . . ?
C23 P1 C14 C15 -165.4(3) . . . . ?
Au1 P1 C14 C15 -32.8(3) . . . . ?
C11 C12 C13 F2 179.0(6) . . . . ?
C11 C12 C13 C8 1.8(10) . . . . ?
C9 C8 C13 F2 -178.9(5) . . . . ?
C7 C8 C13 F2 4.9(7) . . . . ?
C9 C8 C13 C12 -1.7(8) . . . . ?
C7 C8 C13 C12 -177.8(5) . . . . ?
C20 C14 C15 C16 58.2(5) . . . . ?
C19 C14 C15 C16 -59.5(5) . . . . ?
P1 C14 C15 C16 178.6(3) . . . . ?
C14 C15 C16 C016 -60.3(5) . . . . ?
C14 C15 C16 C17 59.8(5) . . . . ?
C22 C016 C16 C15 61.5(5) . . . . ?
C22 C016 C16 C17 -59.2(5) . . . . ?
C15 C16 C17 C18 -59.8(5) . . . . ?
C016 C16 C17 C18 60.2(5) . . . . ?
C16 C17 C18 C21 -60.8(5) . . . . ?
C16 C17 C18 C19 60.5(5) . . . . ?
C21 C18 C19 C14 58.6(5) . . . . ?
C17 C18 C19 C14 -61.8(5) . . . . ?
C20 C14 C19 C18 -58.1(5) . . . . ?
C15 C14 C19 C18 60.5(5) . . . . ?
P1 C14 C19 C18 178.6(3) . . . . ?
C19 C14 C20 C22 60.7(4) . . . . ?
C15 C14 C20 C22 -56.8(5) . . . . ?
P1 C14 C20 C22 -174.7(3) . . . . ?
C17 C18 C21 C22 60.4(5) . . . . ?
C19 C18 C21 C22 -60.0(6) . . . . ?
C16 C016 C22 C21 59.0(5) . . . . ?
C16 C016 C22 C20 -60.6(5) . . . . ?
C18 C21 C22 C016 -59.8(5) . . . . ?
C18 C21 C22 C20 60.8(5) . . . . ?
C14 C20 C22 C016 58.6(5) . . . . ?
C14 C20 C22 C21 -62.1(5) . . . . ?
C33 P1 C23 C29 68.4(3) . . . . ?
C14 P1 C23 C29 -50.9(3) . . . . ?
Au1 P1 C23 C29 178.9(2) . . . . ?
C33 P1 C23 C24 -169.7(3) . . . . ?
C14 P1 C23 C24 71.0(4) . . . . ?
Au1 P1 C23 C24 -59.2(3) . . . . ?
C33 P1 C23 C28 -50.8(3) . . . . ?
C14 P1 C23 C28 -170.1(3) . . . . ?
Au1 P1 C23 C28 59.7(3) . . . . ?
C29 C23 C24 C25 -60.1(5) . . . . ?
C28 C23 C24 C25 58.3(5) . . . . ?
P1 C23 C24 C25 174.6(4) . . . . ?
C23 C24 C25 C30 61.9(6) . . . . ?
C23 C24 C25 C26 -58.6(6) . . . . ?
C30 C25 C26 C27 -59.6(5) . . . . ?
C24 C25 C26 C27 60.2(6) . . . . ?
C25 C26 C27 C32 59.5(6) . . . . ?
C25 C26 C27 C28 -61.6(6) . . . . ?
C26 C27 C28 C23 60.7(6) . . . . ?
C32 C27 C28 C23 -60.5(6) . . . . ?
C29 C23 C28 C27 58.8(5) . . . . ?
C24 C23 C28 C27 -58.9(5) . . . . ?
P1 C23 C28 C27 -178.8(4) . . . . ?
C24 C23 C29 C31 59.3(4) . . . . ?
C28 C23 C29 C31 -59.6(4) . . . . ?
P1 C23 C29 C31 -176.9(3) . . . . ?
C23 P1 C33 C38 124.8(3) . . . . ?
C14 P1 C33 C38 -109.5(3) . . . . ?
Au1 P1 C33 C38 4.4(4) . . . . ?
C23 P1 C33 C34 -57.1(4) . . . . ?
C14 P1 C33 C34 68.5(4) . . . . ?
Au1 P1 C33 C34 -177.6(3) . . . . ?
C26 C27 C32 C31 -59.1(5) . . . . ?
C28 C27 C32 C31 61.9(6) . . . . ?
C27 C32 C31 C30 59.8(5) . . . . ?
C27 C32 C31 C29 -61.7(5) . . . . ?
C23 C29 C31 C30 -61.1(5) . . . . ?
C23 C29 C31 C32 61.0(5) . . . . ?
C32 C31 C30 C25 -59.4(5) . . . . ?
C29 C31 C30 C25 61.3(5) . . . . ?
C26 C25 C30 C31 58.8(5) . . . . ?
C24 C25 C30 C31 -61.3(5) . . . . ?
C38 C33 C34 C35 0.9(7) . . . . ?
P1 C33 C34 C35 -177.2(4) . . . . ?
C33 C34 C35 C36 0.2(7) . . . . ?
C34 C35 C36 C37 -0.8(8) . . . . ?
C35 C36 C37 C38 0.2(8) . . . . ?
C36 C37 C38 C33 1.0(7) . . . . ?
C36 C37 C38 N1 -177.7(4) . . . . ?
C34 C33 C38 C37 -1.5(6) . . . . ?
P1 C33 C38 C37 176.6(4) . . . . ?
C34 C33 C38 N1 177.2(4) . . . . ?
P1 C33 C38 N1 -4.7(5) . . . . ?
C39 N1 C38 C37 -55.8(5) . . . . ?
C40 N1 C38 C37 65.2(5) . . . . ?
Au1 N1 C38 C37 -179.1(3) . . . . ?
C39 N1 C38 C33 125.5(4) . . . . ?
C40 N1 C38 C33 -113.4(4) . . . . ?
Au1 N1 C38 C33 2.2(5) . . . . ?
